data_2226943
loop_
_publ_author_name
'Guo, Yi'
'Wang, Jianfeng'
'Zhang, Chixiao'
'Luo, Shuping'

_publ_section_title
;
 (1<i>R</i>,2<i>R</i>)-<i>N</i>,<i>N</i>'-Bis(ferrocenylmethyl)-1,2-diphenylethane-1,2-diamine
;
_journal_coeditor_code IM2210
_journal_issue 8
_journal_name_full 'Acta Crystallographica Section E'
_journal_page_first m989
_journal_paper_doi 10.1107/S1600536810024293
_journal_volume 66
_journal_year 2010
_chemical_formula_iupac '[Fe2 (C5 H5)2 (C26 H26 N2)]'
_chemical_formula_moiety 'C36 H36 Fe2 N2'
_chemical_formula_sum 'C36 H36 Fe2 N2'
_chemical_formula_weight 608.37
_chemical_name_systematic
;
(1<i>R</i>,2<i>R</i>)-<i>N</i>,<i>N</i>'-Bis(ferrocenylmethyl)-1,2-
diphenylethane-1,2-diamine
;
_space_group_IT_number 19
_symmetry_cell_setting orthorhombic
_symmetry_space_group_name_Hall 'P 2ac 2ab'
_symmetry_space_group_name_H-M 'P 21 21 21'
_atom_sites_solution_hydrogens geom
_atom_sites_solution_primary direct
_atom_sites_solution_secondary difmap
_audit_creation_method SHELXL-97
_cell_angle_alpha 90.00
_cell_angle_beta 90.00
_cell_angle_gamma 90.00
_cell_formula_units_Z 4
_cell_length_a 9.5080(2)
_cell_length_b 9.5700(2)
_cell_length_c 32.3680(7)
_cell_measurement_reflns_used 36065
_cell_measurement_temperature 295.0(10)
_cell_measurement_theta_max 27.4
_cell_measurement_theta_min 3.0
_cell_volume 2945.21(11)
_computing_cell_refinement 'PROCESS-AUTO (Rigaku, 2006)'
_computing_data_collection 'PROCESS-AUTO (Rigaku, 2006)'
_computing_data_reduction 'CrystalStructure (Rigaku, 2007)'
_computing_molecular_graphics 'ORTEP-3 for Windows (Farrugia, 1997)'
_computing_publication_material 'WinGX (Farrugia, 1999)'
_computing_structure_refinement 'SHELXL97 (Sheldrick, 2008)'
_computing_structure_solution 'SHELXS97 (Sheldrick, 2008)'
_diffrn_ambient_temperature 295.0(10)
_diffrn_detector_area_resol_mean 10.00
_diffrn_measured_fraction_theta_full 0.997
_diffrn_measured_fraction_theta_max 0.997
_diffrn_measurement_device_type 'Rigaku R-AXIS RAPID/ZJUG'
_diffrn_measurement_method \w
_diffrn_radiation_monochromator graphite
_diffrn_radiation_source 'rolling anode'
_diffrn_radiation_type MoK\a
_diffrn_radiation_wavelength 0.71073
_diffrn_reflns_av_R_equivalents 0.0355
_diffrn_reflns_av_sigmaI/netI 0.0241
_diffrn_reflns_limit_h_max 11
_diffrn_reflns_limit_h_min -12
_diffrn_reflns_limit_k_max 12
_diffrn_reflns_limit_k_min -12
_diffrn_reflns_limit_l_max 41
_diffrn_reflns_limit_l_min -41
_diffrn_reflns_number 45235
_diffrn_reflns_theta_full 27.43
_diffrn_reflns_theta_max 27.43
_diffrn_reflns_theta_min 3.02
_exptl_absorpt_coefficient_mu 1.013
_exptl_absorpt_correction_T_max 0.8387
_exptl_absorpt_correction_T_min 0.7119
_exptl_absorpt_correction_type multi-scan
_exptl_absorpt_process_details '(ABSCOR; Higashi, 1995)'
_exptl_crystal_colour yellow
_exptl_crystal_density_diffrn 1.372
_exptl_crystal_density_method 'not measured'
_exptl_crystal_description chunk
_exptl_crystal_F_000 1272
_exptl_crystal_size_max 0.36
_exptl_crystal_size_mid 0.20
_exptl_crystal_size_min 0.18
_refine_diff_density_max 0.372
_refine_diff_density_min -0.233
_refine_ls_abs_structure_details 'Flack (1983), 2915 Friedel pairs'
_refine_ls_abs_structure_Flack -0.006(14)
_refine_ls_extinction_method none
_refine_ls_goodness_of_fit_ref 1.005
_refine_ls_hydrogen_treatment constr
_refine_ls_matrix_type full
_refine_ls_number_parameters 361
_refine_ls_number_reflns 6726
_refine_ls_number_restraints 30
_refine_ls_restrained_S_all 1.061
_refine_ls_R_factor_all 0.0421
_refine_ls_R_factor_gt 0.0297
_refine_ls_shift/su_max 0.001
_refine_ls_shift/su_mean 0.000
_refine_ls_structure_factor_coef Fsqd
_refine_ls_weighting_details 'calc w=1/[\s^2^(Fo^2^)+(0.0379P)^2^+0.4974P] where P=(Fo^2^+2Fc^2^)/3'
_refine_ls_weighting_scheme calc
_refine_ls_wR_factor_gt 0.0688
_refine_ls_wR_factor_ref 0.0765
_reflns_number_gt 5515
_reflns_number_total 6726
_reflns_threshold_expression I>2sigma(I)
_cod_data_source_file im2210.cif
_cod_data_source_block I
_cod_database_code 2226943
_cod_database_fobs_code 2226943

loop_
_symmetry_equiv_pos_as_xyz
'x, y, z'
'-x+1/2, -y, z+1/2'
'x+1/2, -y+1/2, -z'
'-x, y+1/2, -z+1/2'

loop_
_atom_site_type_symbol
_atom_site_label
_atom_site_fract_x
_atom_site_fract_y
_atom_site_fract_z
_atom_site_U_iso_or_equiv
_atom_site_adp_type
_atom_site_calc_flag
_atom_site_refinement_flags
_atom_site_occupancy
_atom_site_disorder_assembly
_atom_site_disorder_group
Fe Fe1 0.43233(3) 0.37036(4) 0.323961(10) 0.04776(9) Uani d . 1 . .
Fe Fe2 0.94810(3) 0.90157(4) 0.321361(10) 0.04747(9) Uani d . 1 . .
N N2 0.9684(2) 0.5571(2) 0.41297(5) 0.0485(5) Uani d . 1 . .
H H102 0.9423 0.5072 0.3922 0.058 Uiso d R 1 . .
N N1 0.7154(2) 0.4016(2) 0.40061(6) 0.0503(5) Uani d . 1 . .
H H101 0.6563 0.4670 0.3950 0.060 Uiso d R 1 . .
C C3 0.6747(2) 0.4068(3) 0.47784(7) 0.0452(5) Uani d . 1 . .
C C2 0.8515(2) 0.5632(3) 0.44242(6) 0.0409(5) Uani d . 1 . .
H H2 0.7853 0.6356 0.4335 0.049 Uiso calc R 1 . .
C C1 0.7758(2) 0.4207(3) 0.44201(6) 0.0425(5) Uani d . 1 . .
H H1 0.8481 0.3486 0.4456 0.051 Uiso calc R 1 . .
C C9 0.9024(2) 0.5980(2) 0.48587(6) 0.0401(5) Uani d . 1 . .
C C8 0.7111(3) 0.3287(3) 0.51228(8) 0.0598(7) Uani d . 1 . .
H H8 0.7931 0.2757 0.5121 0.072 Uiso calc R 1 . .
C C14 1.0251(3) 0.5382(3) 0.50131(7) 0.0500(6) Uani d . 1 . .
H H14 1.0819 0.4847 0.4841 0.060 Uiso calc R 1 . .
C C15 0.6487(3) 0.2668(3) 0.39368(8) 0.0548(6) Uani d . 1 . .
H H15A 0.5734 0.2541 0.4135 0.066 Uiso calc R 1 . .
H H15B 0.7172 0.1930 0.3980 0.066 Uiso calc R 1 . .
C C26 1.0090(2) 0.6932(3) 0.39546(7) 0.0471(5) Uani d . 1 . .
H H26A 1.1022 0.6851 0.3835 0.057 Uiso calc R 1 . .
H H26B 1.0139 0.7613 0.4176 0.057 Uiso calc R 1 . .
C C10 0.8224(3) 0.6798(3) 0.51214(8) 0.0521(6) Uani d . 1 . .
H H10 0.7415 0.7229 0.5023 0.063 Uiso calc R 1 . .
C C31 0.8056(2) 0.8517(3) 0.36615(8) 0.0549(6) Uani d . 1 . .
H H31 0.7851 0.9072 0.3909 0.066 Uiso calc R 1 . .
C C16 0.5904(3) 0.2557(3) 0.35076(7) 0.0508(6) Uani d . 1 . .
C C27 0.9096(2) 0.7459(2) 0.36297(6) 0.0422(5) Uani d . 1 . .
C C13 1.0632(3) 0.5577(3) 0.54203(8) 0.0601(7) Uani d . 1 . .
H H13 1.1450 0.5166 0.5520 0.072 Uiso calc R 1 . .
C C12 0.9821(3) 0.6369(4) 0.56794(8) 0.0678(8) Uani d . 1 . .
H H12 1.0083 0.6489 0.5954 0.081 Uiso calc R 1 . .
C C28 0.9022(3) 0.6931(3) 0.32162(7) 0.0543(6) Uani d . 1 . .
H H28 0.9614 0.6189 0.3101 0.065 Uiso calc R 1 . .
C C11 0.8618(3) 0.6985(3) 0.55323(9) 0.0652(8) Uani d . 1 . .
H H11 0.8066 0.7527 0.5707 0.078 Uiso calc R 1 . .
C C4 0.5492(3) 0.4811(3) 0.47917(8) 0.0598(6) Uani d . 1 . .
H H4 0.5218 0.5326 0.4562 0.072 Uiso calc R 1 . .
C C6 0.5039(4) 0.4050(4) 0.54768(10) 0.0793(10) Uani d . 1 . .
H H6 0.4477 0.4053 0.5712 0.095 Uiso calc R 1 . .
C C20 0.4766(3) 0.1674(3) 0.33873(9) 0.0592(7) Uani d . 1 . .
H H20 0.4212 0.1076 0.3572 0.071 Uiso calc R 1 . .
C C17 0.6403(3) 0.3242(3) 0.31475(8) 0.0614(7) Uani d . 1 . .
H H17 0.7176 0.3918 0.3136 0.074 Uiso calc R 1 . .
C C29 0.7979(3) 0.7670(4) 0.30013(9) 0.0698(9) Uani d . 1 . .
H H29 0.7720 0.7531 0.2711 0.084 Uiso calc R 1 . .
C C32 1.1195(4) 1.0080(4) 0.34107(11) 0.0839(10) Uani d U 1 . .
H H32 1.1612 1.0017 0.3687 0.101 Uiso calc R 1 . .
C C5 0.4645(3) 0.4805(3) 0.51363(10) 0.0715(8) Uani d . 1 . .
H H5 0.3809 0.5311 0.5138 0.086 Uiso calc R 1 . .
C C30 0.7372(3) 0.8646(3) 0.32714(10) 0.0702(8) Uani d . 1 . .
H H30 0.6614 0.9302 0.3204 0.084 Uiso calc R 1 . .
C C24 0.2309(3) 0.4341(4) 0.31180(11) 0.0801(9) Uani d . 1 . .
H H24 0.1606 0.3797 0.2966 0.096 Uiso calc R 1 . .
C C18 0.5570(3) 0.2791(4) 0.28069(8) 0.0732(9) Uani d . 1 . .
H H18 0.5676 0.3094 0.2519 0.088 Uiso calc R 1 . .
C C19 0.4575(3) 0.1810(3) 0.29560(9) 0.0710(8) Uani d . 1 . .
H H19 0.3866 0.1324 0.2790 0.085 Uiso calc R 1 . .
C C7 0.6253(4) 0.3293(4) 0.54704(9) 0.0785(9) Uani d . 1 . .
H H7 0.6511 0.2775 0.5701 0.094 Uiso calc R 1 . .
C C23 0.3212(4) 0.5237(4) 0.29493(11) 0.0834(10) Uani d . 1 . .
H H23 0.3270 0.5443 0.2653 0.100 Uiso calc R 1 . .
C C25 0.2527(4) 0.4278(5) 0.35312(12) 0.0930(12) Uani d U 1 . .
H H25 0.1993 0.3707 0.3728 0.112 Uiso calc R 1 . .
C C35 1.0710(4) 0.9670(4) 0.27345(10) 0.0883(11) Uani d . 1 . .
H H35 1.0729 0.9273 0.2456 0.106 Uiso calc R 1 . .
C C33 1.0145(4) 1.1026(4) 0.32899(12) 0.0847(10) Uani d U 1 . .
H H33 0.9704 1.1742 0.3463 0.102 Uiso calc R 1 . .
C C34 0.9860(4) 1.0758(4) 0.28695(11) 0.0871(10) Uani d . 1 . .
H H34 0.9163 1.1252 0.2701 0.104 Uiso calc R 1 . .
C C21 0.3648(5) 0.5201(5) 0.36307(12) 0.1072(15) Uani d U 1 . .
H H21 0.4018 0.5418 0.3906 0.129 Uiso calc R 1 . .
C C36 1.1550(3) 0.9248(5) 0.30731(13) 0.0906(12) Uani d . 1 . .
H H36 1.2259 0.8504 0.3070 0.109 Uiso calc R 1 . .
C C22 0.4070(4) 0.5806(4) 0.32431(17) 0.1047(13) Uani d U 1 . .
H H22 0.4802 0.6512 0.3200 0.126 Uiso calc R 1 . .

loop_
_atom_site_aniso_label
_atom_site_aniso_U_11
_atom_site_aniso_U_22
_atom_site_aniso_U_33
_atom_site_aniso_U_12
_atom_site_aniso_U_13
_atom_site_aniso_U_23
Fe1 0.05325(19) 0.04715(19) 0.04286(16) 0.00223(15) 0.00165(15) -0.00436(15)
Fe2 0.04937(17) 0.0520(2) 0.04101(16) -0.00561(15) 0.00362(15) 0.00793(15)
N2 0.0538(11) 0.0516(12) 0.0402(10) 0.0026(9) 0.0066(9) 0.0041(8)
N1 0.0605(11) 0.0488(12) 0.0416(10) -0.0036(10) -0.0095(9) 0.0006(9)
C3 0.0511(12) 0.0417(13) 0.0426(11) -0.0078(10) -0.0028(9) 0.0007(10)
C2 0.0410(11) 0.0424(13) 0.0395(11) 0.0026(9) -0.0006(9) 0.0067(9)
C1 0.0450(11) 0.0431(13) 0.0393(11) 0.0010(10) -0.0028(9) 0.0029(9)
C9 0.0372(10) 0.0403(12) 0.0427(11) -0.0056(9) 0.0007(9) 0.0022(9)
C8 0.0799(18) 0.0500(16) 0.0495(14) 0.0002(14) 0.0017(13) 0.0085(12)
C14 0.0457(13) 0.0517(15) 0.0528(14) 0.0016(11) -0.0024(10) 0.0005(11)
C15 0.0597(15) 0.0459(15) 0.0588(14) -0.0028(11) -0.0106(12) -0.0009(12)
C26 0.0458(12) 0.0544(15) 0.0413(11) -0.0063(10) 0.0005(10) 0.0051(10)
C10 0.0434(12) 0.0559(16) 0.0572(14) 0.0022(11) -0.0015(11) -0.0082(12)
C31 0.0498(13) 0.0582(17) 0.0565(14) -0.0026(12) 0.0170(11) 0.0018(12)
C16 0.0503(14) 0.0485(14) 0.0535(13) 0.0061(11) -0.0017(11) -0.0110(11)
C27 0.0425(12) 0.0466(13) 0.0374(10) -0.0068(10) 0.0061(9) 0.0022(9)
C13 0.0526(14) 0.0753(18) 0.0523(13) -0.0063(14) -0.0145(13) 0.0087(12)
C12 0.0673(17) 0.090(2) 0.0458(14) -0.0214(16) -0.0069(12) -0.0039(14)
C28 0.0700(15) 0.0517(14) 0.0412(11) -0.0092(12) -0.0013(12) -0.0028(12)
C11 0.0606(17) 0.075(2) 0.0603(16) -0.0106(15) 0.0087(14) -0.0234(15)
C4 0.0498(14) 0.0714(18) 0.0582(14) 0.0008(13) -0.0009(13) 0.0028(12)
C6 0.091(2) 0.076(2) 0.0701(19) -0.0240(19) 0.0350(17) -0.0107(17)
C20 0.0592(15) 0.0398(14) 0.0786(17) 0.0041(11) -0.0131(13) -0.0091(12)
C17 0.0529(14) 0.078(2) 0.0527(15) 0.0027(13) 0.0100(12) -0.0141(14)
C29 0.0742(19) 0.084(2) 0.0510(15) -0.0227(17) -0.0184(14) 0.0103(15)
C32 0.0736(19) 0.105(3) 0.0736(19) -0.0429(19) -0.0034(16) 0.0102(19)
C5 0.0549(17) 0.080(2) 0.0794(18) -0.0115(15) 0.0153(15) -0.0085(16)
C30 0.0423(12) 0.083(2) 0.086(2) -0.0008(13) -0.0033(14) 0.0305(19)
C24 0.0648(17) 0.080(2) 0.096(3) 0.0132(17) -0.0069(17) 0.0020(19)
C18 0.0751(19) 0.096(2) 0.0483(14) 0.0130(19) 0.0027(15) -0.0240(14)
C19 0.0755(19) 0.0642(19) 0.0734(18) 0.0088(17) -0.0200(16) -0.0295(15)
C7 0.117(3) 0.067(2) 0.0517(15) -0.013(2) 0.0089(17) 0.0135(14)
C23 0.091(2) 0.079(3) 0.080(2) 0.013(2) 0.0009(19) 0.0228(19)
C25 0.096(2) 0.097(3) 0.086(2) 0.045(2) 0.039(2) 0.023(2)
C35 0.103(3) 0.100(3) 0.0622(18) -0.026(2) 0.026(2) 0.0171(18)
C33 0.099(2) 0.0587(18) 0.096(2) -0.0257(17) 0.0102(19) 0.0013(17)
C34 0.099(2) 0.077(2) 0.085(2) -0.020(2) -0.0014(19) 0.0404(19)
C21 0.129(3) 0.111(3) 0.081(2) 0.075(2) -0.046(2) -0.057(2)
C36 0.0541(16) 0.097(3) 0.121(3) -0.0101(18) 0.0260(18) 0.023(2)
C22 0.088(2) 0.0461(18) 0.180(4) 0.0015(16) -0.009(3) -0.010(2)

loop_
_atom_type_symbol
_atom_type_description
_atom_type_scat_dispersion_real
_atom_type_scat_dispersion_imag
_atom_type_scat_source
C C 0.0033 0.0016 'International Tables Vol C Tables 4.2.6.8 and 6.1.1.4'
H H 0.0000 0.0000 'International Tables Vol C Tables 4.2.6.8 and 6.1.1.4'
N N 0.0061 0.0033 'International Tables Vol C Tables 4.2.6.8 and 6.1.1.4'
Fe Fe 0.3463 0.8444 'International Tables Vol C Tables 4.2.6.8 and 6.1.1.4'

loop_
_geom_angle_atom_site_label_1
_geom_angle_atom_site_label_2
_geom_angle_atom_site_label_3
_geom_angle_site_symmetry_1
_geom_angle_site_symmetry_3
_geom_angle
_geom_angle_publ_flag
C21 Fe1 C22 . . 41.69(17) ?
C21 Fe1 C25 . . 41.16(17) ?
C22 Fe1 C25 . . 68.18(17) ?
C21 Fe1 C18 . . 157.5(2) ?
C22 Fe1 C18 . . 119.99(18) ?
C25 Fe1 C18 . . 158.24(17) ?
C21 Fe1 C23 . . 67.22(15) ?
C22 Fe1 C23 . . 39.29(15) ?
C25 Fe1 C23 . . 65.34(14) ?
C18 Fe1 C23 . . 107.09(14) ?
C21 Fe1 C20 . . 126.43(17) ?
C22 Fe1 C20 . . 165.16(17) ?
C25 Fe1 C20 . . 108.78(14) ?
C18 Fe1 C20 . . 68.46(13) ?
C23 Fe1 C20 . . 154.00(14) ?
C21 Fe1 C19 . . 161.5(2) ?
C22 Fe1 C19 . . 153.65(19) ?
C25 Fe1 C19 . . 123.20(17) ?
C18 Fe1 C19 . . 40.69(13) ?
C23 Fe1 C19 . . 119.45(14) ?
C20 Fe1 C19 . . 40.45(11) ?
C21 Fe1 C24 . . 67.14(15) ?
C22 Fe1 C24 . . 66.07(16) ?
C25 Fe1 C24 . . 38.83(14) ?
C18 Fe1 C24 . . 122.74(13) ?
C23 Fe1 C24 . . 38.02(14) ?
C20 Fe1 C24 . . 121.35(14) ?
C19 Fe1 C24 . . 106.67(14) ?
C21 Fe1 C17 . . 123.49(16) ?
C22 Fe1 C17 . . 109.24(15) ?
C25 Fe1 C17 . . 160.00(15) ?
C18 Fe1 C17 . . 40.88(11) ?
C23 Fe1 C17 . . 126.06(14) ?
C20 Fe1 C17 . . 68.31(12) ?
C19 Fe1 C17 . . 68.33(13) ?
C24 Fe1 C17 . . 159.91(13) ?
C21 Fe1 C16 . . 110.33(12) ?
C22 Fe1 C16 . . 127.96(15) ?
C25 Fe1 C16 . . 124.39(13) ?
C18 Fe1 C16 . . 68.58(11) ?
C23 Fe1 C16 . . 163.57(14) ?
C20 Fe1 C16 . . 40.77(10) ?
C19 Fe1 C16 . . 68.32(11) ?
C24 Fe1 C16 . . 157.64(13) ?
C17 Fe1 C16 . . 40.49(11) ?
C32 Fe2 C36 . . 40.19(15) ?
C32 Fe2 C34 . . 67.56(15) ?
C36 Fe2 C34 . . 67.48(16) ?
C32 Fe2 C33 . . 40.38(15) ?
C36 Fe2 C33 . . 67.92(17) ?
C34 Fe2 C33 . . 40.50(14) ?
C32 Fe2 C35 . . 67.93(14) ?
C36 Fe2 C35 . . 40.68(14) ?
C34 Fe2 C35 . . 39.82(14) ?
C33 Fe2 C35 . . 67.99(15) ?
C32 Fe2 C31 . . 115.35(13) ?
C36 Fe2 C31 . . 145.84(14) ?
C34 Fe2 C31 . . 134.21(15) ?
C33 Fe2 C31 . . 109.89(13) ?
C35 Fe2 C31 . . 172.72(14) ?
C32 Fe2 C27 . . 107.67(12) ?
C36 Fe2 C27 . . 113.64(14) ?
C34 Fe2 C27 . . 171.77(14) ?
C33 Fe2 C27 . . 131.60(12) ?
C35 Fe2 C27 . . 145.91(14) ?
C31 Fe2 C27 . . 40.68(10) ?
C32 Fe2 C28 . . 131.46(15) ?
C36 Fe2 C28 . . 108.35(15) ?
C34 Fe2 C28 . . 147.09(14) ?
C33 Fe2 C28 . . 170.75(14) ?
C35 Fe2 C28 . . 115.18(14) ?
C31 Fe2 C28 . . 68.07(11) ?
C27 Fe2 C28 . . 41.06(9) ?
C32 Fe2 C29 . . 170.43(17) ?
C36 Fe2 C29 . . 132.14(17) ?
C34 Fe2 C29 . . 117.11(13) ?
C33 Fe2 C29 . . 148.42(15) ?
C35 Fe2 C29 . . 109.77(14) ?
C31 Fe2 C29 . . 68.11(12) ?
C27 Fe2 C29 . . 68.68(10) ?
C28 Fe2 C29 . . 40.17(11) ?
C32 Fe2 C30 . . 147.94(16) ?
C36 Fe2 C30 . . 171.54(16) ?
C34 Fe2 C30 . . 111.41(14) ?
C33 Fe2 C30 . . 117.11(15) ?
C35 Fe2 C30 . . 133.17(14) ?
C31 Fe2 C30 . . 40.85(11) ?
C27 Fe2 C30 . . 68.75(10) ?
C28 Fe2 C30 . . 67.72(12) ?
C29 Fe2 C30 . . 40.16(13) ?
C2 N2 C26 . . 114.44(19) ?
C2 N2 H102 . . 108.1 ?
C26 N2 H102 . . 105.5 ?
C15 N1 C1 . . 114.88(19) ?
C15 N1 H101 . . 109.1 ?
C1 N1 H101 . . 111.0 ?
C8 C3 C4 . . 117.7(2) ?
C8 C3 C1 . . 120.3(2) ?
C4 C3 C1 . . 121.6(2) ?
N2 C2 C9 . . 111.58(17) ?
N2 C2 C1 . . 108.22(19) ?
C9 C2 C1 . . 110.45(17) ?
N2 C2 H2 . . 108.8 ?
C9 C2 H2 . . 108.8 ?
C1 C2 H2 . . 108.8 ?
N1 C1 C3 . . 116.08(19) ?
N1 C1 C2 . . 107.45(17) ?
C3 C1 C2 . . 111.57(19) ?
N1 C1 H1 . . 107.1 ?
C3 C1 H1 . . 107.1 ?
C2 C1 H1 . . 107.1 ?
C10 C9 C14 . . 118.2(2) ?
C10 C9 C2 . . 121.1(2) ?
C14 C9 C2 . . 120.5(2) ?
C3 C8 C7 . . 120.2(3) ?
C3 C8 H8 . . 119.9 ?
C7 C8 H8 . . 119.9 ?
C13 C14 C9 . . 120.5(2) ?
C13 C14 H14 . . 119.8 ?
C9 C14 H14 . . 119.8 ?
N1 C15 C16 . . 111.5(2) ?
N1 C15 H15A . . 109.3 ?
C16 C15 H15A . . 109.3 ?
N1 C15 H15B . . 109.3 ?
C16 C15 H15B . . 109.3 ?
H15A C15 H15B . . 108.0 ?
N2 C26 C27 . . 113.71(19) ?
N2 C26 H26A . . 108.8 ?
C27 C26 H26A . . 108.8 ?
N2 C26 H26B . . 108.8 ?
C27 C26 H26B . . 108.8 ?
H26A C26 H26B . . 107.7 ?
C9 C10 C11 . . 120.8(2) ?
C9 C10 H10 . . 119.6 ?
C11 C10 H10 . . 119.6 ?
C27 C31 C30 . . 108.4(2) ?
C27 C31 Fe2 . . 69.69(12) ?
C30 C31 Fe2 . . 69.75(14) ?
C27 C31 H31 . . 125.8 ?
C30 C31 H31 . . 125.8 ?
Fe2 C31 H31 . . 125.8 ?
C17 C16 C20 . . 107.6(2) ?
C17 C16 C15 . . 127.2(2) ?
C20 C16 C15 . . 125.1(2) ?
C17 C16 Fe1 . . 69.57(15) ?
C20 C16 Fe1 . . 69.28(14) ?
C15 C16 Fe1 . . 128.65(18) ?
C31 C27 C28 . . 106.6(2) ?
C31 C27 C26 . . 128.9(2) ?
C28 C27 C26 . . 124.6(2) ?
C31 C27 Fe2 . . 69.63(13) ?
C28 C27 Fe2 . . 69.51(13) ?
C26 C27 Fe2 . . 126.48(16) ?
C12 C13 C14 . . 120.8(3) ?
C12 C13 H13 . . 119.6 ?
C14 C13 H13 . . 119.6 ?
C13 C12 C11 . . 119.7(2) ?
C13 C12 H12 . . 120.2 ?
C11 C12 H12 . . 120.2 ?
C29 C28 C27 . . 108.7(3) ?
C29 C28 Fe2 . . 69.90(16) ?
C27 C28 Fe2 . . 69.43(14) ?
C29 C28 H28 . . 125.7 ?
C27 C28 H28 . . 125.7 ?
Fe2 C28 H28 . . 125.7 ?
C12 C11 C10 . . 120.0(3) ?
C12 C11 H11 . . 120.0 ?
C10 C11 H11 . . 120.0 ?
C5 C4 C3 . . 121.7(3) ?
C5 C4 H4 . . 119.1 ?
C3 C4 H4 . . 119.1 ?
C7 C6 C5 . . 120.0(3) ?
C7 C6 H6 . . 120.0 ?
C5 C6 H6 . . 120.0 ?
C19 C20 C16 . . 108.2(3) ?
C19 C20 Fe1 . . 69.82(17) ?
C16 C20 Fe1 . . 69.94(15) ?
C19 C20 H20 . . 125.9 ?
C16 C20 H20 . . 125.9 ?
Fe1 C20 H20 . . 125.9 ?
C16 C17 C18 . . 108.0(3) ?
C16 C17 Fe1 . . 69.94(14) ?
C18 C17 Fe1 . . 68.95(15) ?
C16 C17 H17 . . 126.0 ?
C18 C17 H17 . . 126.0 ?
Fe1 C17 H17 . . 126.0 ?
C30 C29 C28 . . 108.5(2) ?
C30 C29 Fe2 . . 70.03(17) ?
C28 C29 Fe2 . . 69.93(15) ?
C30 C29 H29 . . 125.7 ?
C28 C29 H29 . . 125.7 ?
Fe2 C29 H29 . . 125.7 ?
C36 C32 C33 . . 108.8(3) ?
C36 C32 Fe2 . . 70.16(19) ?
C33 C32 Fe2 . . 70.39(19) ?
C36 C32 H32 . . 125.6 ?
C33 C32 H32 . . 125.6 ?
Fe2 C32 H32 . . 125.6 ?
C6 C5 C4 . . 119.6(3) ?
C6 C5 H5 . . 120.2 ?
C4 C5 H5 . . 120.2 ?
C29 C30 C31 . . 107.8(2) ?
C29 C30 Fe2 . . 69.81(16) ?
C31 C30 Fe2 . . 69.40(13) ?
C29 C30 H30 . . 126.1 ?
C31 C30 H30 . . 126.1 ?
Fe2 C30 H30 . . 126.1 ?
C23 C24 C25 . . 109.6(4) ?
C23 C24 Fe1 . . 70.6(2) ?
C25 C24 Fe1 . . 69.8(2) ?
C23 C24 H24 . . 125.2 ?
C25 C24 H24 . . 125.2 ?
Fe1 C24 H24 . . 125.2 ?
C19 C18 C17 . . 108.0(3) ?
C19 C18 Fe1 . . 70.17(16) ?
C17 C18 Fe1 . . 70.18(14) ?
C19 C18 H18 . . 126.0 ?
C17 C18 H18 . . 126.0 ?
Fe1 C18 H18 . . 126.0 ?
C20 C19 C18 . . 108.2(3) ?
C20 C19 Fe1 . . 69.73(15) ?
C18 C19 Fe1 . . 69.14(16) ?
C20 C19 H19 . . 125.9 ?
C18 C19 H19 . . 125.9 ?
Fe1 C19 H19 . . 125.9 ?
C6 C7 C8 . . 120.8(3) ?
C6 C7 H7 . . 119.6 ?
C8 C7 H7 . . 119.6 ?
C24 C23 C22 . . 110.9(4) ?
C24 C23 Fe1 . . 71.4(2) ?
C22 C23 Fe1 . . 69.9(2) ?
C24 C23 H23 . . 124.6 ?
C22 C23 H23 . . 124.6 ?
Fe1 C23 H23 . . 124.6 ?
C24 C25 C21 . . 108.1(4) ?
C24 C25 Fe1 . . 71.39(19) ?
C21 C25 Fe1 . . 69.0(2) ?
C24 C25 H25 . . 126.0 ?
C21 C25 H25 . . 126.0 ?
Fe1 C25 H25 . . 126.0 ?
C34 C35 C36 . . 107.4(3) ?
C34 C35 Fe2 . . 69.98(18) ?
C36 C35 Fe2 . . 69.32(17) ?
C34 C35 H35 . . 126.3 ?
C36 C35 H35 . . 126.3 ?
Fe2 C35 H35 . . 126.3 ?
C32 C33 C34 . . 106.8(3) ?
C32 C33 Fe2 . . 69.23(19) ?
C34 C33 Fe2 . . 69.65(19) ?
C32 C33 H33 . . 126.6 ?
C34 C33 H33 . . 126.6 ?
Fe2 C33 H33 . . 126.6 ?
C35 C34 C33 . . 109.1(3) ?
C35 C34 Fe2 . . 70.20(19) ?
C33 C34 Fe2 . . 69.84(17) ?
C35 C34 H34 . . 125.4 ?
C33 C34 H34 . . 125.4 ?
Fe2 C34 H34 . . 125.4 ?
C25 C21 C22 . . 105.2(3) ?
C25 C21 Fe1 . . 69.81(18) ?
C22 C21 Fe1 . . 69.51(19) ?
C25 C21 H21 . . 127.4 ?
C22 C21 H21 . . 127.4 ?
Fe1 C21 H21 . . 127.4 ?
C32 C36 C35 . . 107.9(4) ?
C32 C36 Fe2 . . 69.65(18) ?
C35 C36 Fe2 . . 70.00(18) ?
C32 C36 H36 . . 126.1 ?
C35 C36 H36 . . 126.1 ?
Fe2 C36 H36 . . 126.1 ?
C23 C22 C21 . . 106.3(3) ?
C23 C22 Fe1 . . 70.8(2) ?
C21 C22 Fe1 . . 68.8(2) ?
C23 C22 H22 . . 126.9 ?
C21 C22 H22 . . 126.9 ?
Fe1 C22 H22 . . 126.9 ?

loop_
_geom_bond_atom_site_label_1
_geom_bond_atom_site_label_2
_geom_bond_site_symmetry_2
_geom_bond_distance
_geom_bond_publ_flag
Fe1 C21 . 2.017(3) ?
Fe1 C22 . 2.027(3) ?
Fe1 C25 . 2.028(3) ?
Fe1 C18 . 2.032(3) ?
Fe1 C23 . 2.038(3) ?
Fe1 C20 . 2.044(3) ?
Fe1 C19 . 2.045(3) ?
Fe1 C24 . 2.048(3) ?
Fe1 C17 . 2.048(3) ?
Fe1 C16 . 2.053(3) ?
Fe2 C32 . 2.025(3) ?
Fe2 C36 . 2.031(3) ?
Fe2 C34 . 2.037(3) ?
Fe2 C33 . 2.040(3) ?
Fe2 C35 . 2.040(3) ?
Fe2 C31 . 2.041(2) ?
Fe2 C27 . 2.041(2) ?
Fe2 C28 . 2.043(3) ?
Fe2 C29 . 2.042(3) ?
Fe2 C30 . 2.045(3) ?
N2 C2 . 1.466(3) ?
N2 C26 . 1.472(3) ?
N2 H102 . 0.8600 ?
N1 C15 . 1.455(3) ?
N1 C1 . 1.469(3) ?
N1 H101 . 0.8599 ?
C3 C8 . 1.386(3) ?
C3 C4 . 1.389(3) ?
C3 C1 . 1.513(3) ?
C2 C9 . 1.524(3) ?
C2 C1 . 1.542(3) ?
C2 H2 . 0.9800 ?
C1 H1 . 0.9800 ?
C9 C10 . 1.384(3) ?
C9 C14 . 1.393(3) ?
C8 C7 . 1.389(4) ?
C8 H8 . 0.9300 ?
C14 C13 . 1.379(3) ?
C14 H14 . 0.9300 ?
C15 C16 . 1.500(3) ?
C15 H15A . 0.9700 ?
C15 H15B . 0.9700 ?
C26 C27 . 1.501(3) ?
C26 H26A . 0.9700 ?
C26 H26B . 0.9700 ?
C10 C11 . 1.393(4) ?
C10 H10 . 0.9300 ?
C31 C27 . 1.419(3) ?
C31 C30 . 1.426(4) ?
C31 H31 . 0.9800 ?
C16 C17 . 1.419(4) ?
C16 C20 . 1.427(4) ?
C27 C28 . 1.432(3) ?
C13 C12 . 1.368(4) ?
C13 H13 . 0.9300 ?
C12 C11 . 1.371(4) ?
C12 H12 . 0.9300 ?
C28 C29 . 1.403(4) ?
C28 H28 . 0.9800 ?
C11 H11 . 0.9300 ?
C4 C5 . 1.376(4) ?
C4 H4 . 0.9300 ?
C6 C7 . 1.363(5) ?
C6 C5 . 1.370(5) ?
C6 H6 . 0.9300 ?
C20 C19 . 1.414(4) ?
C20 H20 . 0.9800 ?
C17 C18 . 1.425(4) ?
C17 H17 . 0.9800 ?
C29 C30 . 1.403(4) ?
C29 H29 . 0.9800 ?
C32 C36 . 1.394(5) ?
C32 C33 . 1.403(5) ?
C32 H32 . 0.9800 ?
C5 H5 . 0.9300 ?
C30 H30 . 0.9800 ?
C24 C23 . 1.331(5) ?
C24 C25 . 1.355(5) ?
C24 H24 . 0.9800 ?
C18 C19 . 1.418(4) ?
C18 H18 . 0.9800 ?
C19 H19 . 0.9800 ?
C7 H7 . 0.9300 ?
C23 C22 . 1.366(5) ?
C23 H23 . 0.9800 ?
C25 C21 . 1.422(6) ?
C25 H25 . 0.9800 ?
C35 C34 . 1.388(5) ?
C35 C36 . 1.415(5) ?
C35 H35 . 0.9800 ?
C33 C34 . 1.411(5) ?
C33 H33 . 0.9800 ?
C34 H34 . 0.9800 ?
C21 C22 . 1.439(6) ?
C21 H21 . 0.9800 ?
C36 H36 . 0.9800 ?
C22 H22 . 0.9800 ?

loop_
_geom_torsion_atom_site_label_1
_geom_torsion_atom_site_label_2
_geom_torsion_atom_site_label_3
_geom_torsion_atom_site_label_4
_geom_torsion_site_symmetry_1
_geom_torsion_site_symmetry_2
_geom_torsion_site_symmetry_3
_geom_torsion_site_symmetry_4
_geom_torsion
_geom_torsion_publ_flag
C26 N2 C2 C9 . . . . -85.0(2) ?
C26 N2 C2 C1 . . . . 153.26(18) ?
C15 N1 C1 C3 . . . . -58.8(3) ?
C15 N1 C1 C2 . . . . 175.5(2) ?
C8 C3 C1 N1 . . . . 134.4(2) ?
C4 C3 C1 N1 . . . . -51.6(3) ?
C8 C3 C1 C2 . . . . -102.1(3) ?
C4 C3 C1 C2 . . . . 71.9(3) ?
N2 C2 C1 N1 . . . . -64.2(2) ?
C9 C2 C1 N1 . . . . 173.44(18) ?
N2 C2 C1 C3 . . . . 167.55(17) ?
C9 C2 C1 C3 . . . . 45.1(2) ?
N2 C2 C9 C10 . . . . 144.6(2) ?
C1 C2 C9 C10 . . . . -95.0(3) ?
N2 C2 C9 C14 . . . . -40.9(3) ?
C1 C2 C9 C14 . . . . 79.5(2) ?
C4 C3 C8 C7 . . . . -1.7(4) ?
C1 C3 C8 C7 . . . . 172.5(3) ?
C10 C9 C14 C13 . . . . 1.6(4) ?
C2 C9 C14 C13 . . . . -173.0(2) ?
C1 N1 C15 C16 . . . . -179.8(2) ?
C2 N2 C26 C27 . . . . -76.0(2) ?
C14 C9 C10 C11 . . . . -1.8(4) ?
C2 C9 C10 C11 . . . . 172.8(2) ?
C32 Fe2 C31 C27 . . . . -87.9(2) ?
C36 Fe2 C31 C27 . . . . -51.8(3) ?
C34 Fe2 C31 C27 . . . . -170.57(18) ?
C33 Fe2 C31 C27 . . . . -131.48(17) ?
C28 Fe2 C31 C27 . . . . 38.86(14) ?
C29 Fe2 C31 C27 . . . . 82.32(17) ?
C30 Fe2 C31 C27 . . . . 119.7(2) ?
C32 Fe2 C31 C30 . . . . 152.4(2) ?
C36 Fe2 C31 C30 . . . . -171.5(3) ?
C34 Fe2 C31 C30 . . . . 69.7(3) ?
C33 Fe2 C31 C30 . . . . 108.8(2) ?
C27 Fe2 C31 C30 . . . . -119.7(2) ?
C28 Fe2 C31 C30 . . . . -80.83(19) ?
C29 Fe2 C31 C30 . . . . -37.38(19) ?
N1 C15 C16 C17 . . . . 28.7(4) ?
N1 C15 C16 C20 . . . . -154.4(2) ?
N1 C15 C16 Fe1 . . . . -64.0(3) ?
C21 Fe1 C16 C17 . . . . -118.2(2) ?
C22 Fe1 C16 C17 . . . . -74.3(3) ?
C25 Fe1 C16 C17 . . . . -162.2(2) ?
C18 Fe1 C16 C17 . . . . 37.69(18) ?
C23 Fe1 C16 C17 . . . . -39.9(5) ?
C20 Fe1 C16 C17 . . . . 119.1(2) ?
C19 Fe1 C16 C17 . . . . 81.59(18) ?
C24 Fe1 C16 C17 . . . . 162.7(3) ?
C21 Fe1 C16 C20 . . . . 122.7(2) ?
C22 Fe1 C16 C20 . . . . 166.6(2) ?
C25 Fe1 C16 C20 . . . . 78.7(2) ?
C18 Fe1 C16 C20 . . . . -81.43(18) ?
C23 Fe1 C16 C20 . . . . -159.0(4) ?
C19 Fe1 C16 C20 . . . . -37.54(18) ?
C24 Fe1 C16 C20 . . . . 43.5(4) ?
C17 Fe1 C16 C20 . . . . -119.1(2) ?
C21 Fe1 C16 C15 . . . . 3.7(3) ?
C22 Fe1 C16 C15 . . . . 47.5(3) ?
C25 Fe1 C16 C15 . . . . -40.3(3) ?
C18 Fe1 C16 C15 . . . . 159.6(3) ?
C23 Fe1 C16 C15 . . . . 81.9(5) ?
C20 Fe1 C16 C15 . . . . -119.0(3) ?
C19 Fe1 C16 C15 . . . . -156.5(3) ?
C24 Fe1 C16 C15 . . . . -75.5(4) ?
C17 Fe1 C16 C15 . . . . 121.9(3) ?
C30 C31 C27 C28 . . . . -0.8(3) ?
Fe2 C31 C27 C28 . . . . -60.00(16) ?
C30 C31 C27 C26 . . . . -179.8(2) ?
Fe2 C31 C27 C26 . . . . 121.0(2) ?
C30 C31 C27 Fe2 . . . . 59.19(17) ?
N2 C26 C27 C31 . . . . 103.7(3) ?
N2 C26 C27 C28 . . . . -75.1(3) ?
N2 C26 C27 Fe2 . . . . -164.03(15) ?
C32 Fe2 C27 C31 . . . . 108.58(19) ?
C36 Fe2 C27 C31 . . . . 151.2(2) ?
C33 Fe2 C27 C31 . . . . 70.4(2) ?
C35 Fe2 C27 C31 . . . . -174.9(2) ?
C28 Fe2 C27 C31 . . . . -117.6(2) ?
C29 Fe2 C27 C31 . . . . -80.80(18) ?
C30 Fe2 C27 C31 . . . . -37.56(17) ?
C32 Fe2 C27 C28 . . . . -133.82(18) ?
C36 Fe2 C27 C28 . . . . -91.2(2) ?
C33 Fe2 C27 C28 . . . . -172.0(2) ?
C35 Fe2 C27 C28 . . . . -57.3(3) ?
C31 Fe2 C27 C28 . . . . 117.6(2) ?
C29 Fe2 C27 C28 . . . . 36.80(17) ?
C30 Fe2 C27 C28 . . . . 80.04(18) ?
C32 Fe2 C27 C26 . . . . -15.3(2) ?
C36 Fe2 C27 C26 . . . . 27.3(3) ?
C33 Fe2 C27 C26 . . . . -53.5(3) ?
C35 Fe2 C27 C26 . . . . 61.2(3) ?
C31 Fe2 C27 C26 . . . . -123.9(3) ?
C28 Fe2 C27 C26 . . . . 118.5(3) ?
C29 Fe2 C27 C26 . . . . 155.3(2) ?
C30 Fe2 C27 C26 . . . . -161.5(2) ?
C9 C14 C13 C12 . . . . -0.5(4) ?
C14 C13 C12 C11 . . . . -0.4(4) ?
C31 C27 C28 C29 . . . . 1.0(3) ?
C26 C27 C28 C29 . . . . -179.9(2) ?
Fe2 C27 C28 C29 . . . . -59.04(18) ?
C31 C27 C28 Fe2 . . . . 60.08(16) ?
C26 C27 C28 Fe2 . . . . -120.9(2) ?
C32 Fe2 C28 C29 . . . . -173.3(2) ?
C36 Fe2 C28 C29 . . . . -134.7(2) ?
C34 Fe2 C28 C29 . . . . -58.0(3) ?
C35 Fe2 C28 C29 . . . . -91.3(2) ?
C31 Fe2 C28 C29 . . . . 81.60(18) ?
C27 Fe2 C28 C29 . . . . 120.1(2) ?
C30 Fe2 C28 C29 . . . . 37.35(17) ?
C32 Fe2 C28 C27 . . . . 66.6(2) ?
C36 Fe2 C28 C27 . . . . 105.22(19) ?
C34 Fe2 C28 C27 . . . . -178.1(2) ?
C35 Fe2 C28 C27 . . . . 148.59(17) ?
C31 Fe2 C28 C27 . . . . -38.51(14) ?
C29 Fe2 C28 C27 . . . . -120.1(2) ?
C30 Fe2 C28 C27 . . . . -82.77(16) ?
C13 C12 C11 C10 . . . . 0.3(5) ?
C9 C10 C11 C12 . . . . 0.8(4) ?
C8 C3 C4 C5 . . . . 1.4(4) ?
C1 C3 C4 C5 . . . . -172.8(3) ?
C17 C16 C20 C19 . . . . 0.4(3) ?
C15 C16 C20 C19 . . . . -177.0(2) ?
Fe1 C16 C20 C19 . . . . 59.57(19) ?
C17 C16 C20 Fe1 . . . . -59.21(19) ?
C15 C16 C20 Fe1 . . . . 123.4(2) ?
C21 Fe1 C20 C19 . . . . 162.0(2) ?
C22 Fe1 C20 C19 . . . . -164.9(5) ?
C25 Fe1 C20 C19 . . . . 119.5(2) ?
C18 Fe1 C20 C19 . . . . -37.48(18) ?
C23 Fe1 C20 C19 . . . . 47.4(4) ?
C24 Fe1 C20 C19 . . . . 78.6(2) ?
C17 Fe1 C20 C19 . . . . -81.61(19) ?
C16 Fe1 C20 C19 . . . . -119.2(3) ?
C21 Fe1 C20 C16 . . . . -78.8(2) ?
C22 Fe1 C20 C16 . . . . -45.7(6) ?
C25 Fe1 C20 C16 . . . . -121.3(2) ?
C18 Fe1 C20 C16 . . . . 81.75(17) ?
C23 Fe1 C20 C16 . . . . 166.7(3) ?
C19 Fe1 C20 C16 . . . . 119.2(3) ?
C24 Fe1 C20 C16 . . . . -162.13(17) ?
C17 Fe1 C20 C16 . . . . 37.62(15) ?
C20 C16 C17 C18 . . . . 0.4(3) ?
C15 C16 C17 C18 . . . . 177.8(3) ?
Fe1 C16 C17 C18 . . . . -58.6(2) ?
C20 C16 C17 Fe1 . . . . 59.03(18) ?
C15 C16 C17 Fe1 . . . . -123.6(3) ?
C21 Fe1 C17 C16 . . . . 82.3(2) ?
C22 Fe1 C17 C16 . . . . 126.5(2) ?
C25 Fe1 C17 C16 . . . . 47.6(5) ?
C18 Fe1 C17 C16 . . . . -119.6(3) ?
C23 Fe1 C17 C16 . . . . 167.03(19) ?
C20 Fe1 C17 C16 . . . . -37.88(15) ?
C19 Fe1 C17 C16 . . . . -81.56(18) ?
C24 Fe1 C17 C16 . . . . -160.7(4) ?
C21 Fe1 C17 C18 . . . . -158.1(3) ?
C22 Fe1 C17 C18 . . . . -113.9(3) ?
C25 Fe1 C17 C18 . . . . 167.1(4) ?
C23 Fe1 C17 C18 . . . . -73.4(3) ?
C20 Fe1 C17 C18 . . . . 81.7(2) ?
C19 Fe1 C17 C18 . . . . 38.0(2) ?
C24 Fe1 C17 C18 . . . . -41.2(5) ?
C16 Fe1 C17 C18 . . . . 119.6(3) ?
C27 C28 C29 C30 . . . . -0.9(3) ?
Fe2 C28 C29 C30 . . . . -59.6(2) ?
C27 C28 C29 Fe2 . . . . 58.75(17) ?
C36 Fe2 C29 C30 . . . . -174.9(2) ?
C34 Fe2 C29 C30 . . . . -91.7(2) ?
C33 Fe2 C29 C30 . . . . -54.7(3) ?
C35 Fe2 C29 C30 . . . . -134.5(2) ?
C31 Fe2 C29 C30 . . . . 38.01(17) ?
C27 Fe2 C29 C30 . . . . 81.91(17) ?
C28 Fe2 C29 C30 . . . . 119.5(2) ?
C36 Fe2 C29 C28 . . . . 65.6(2) ?
C34 Fe2 C29 C28 . . . . 148.84(19) ?
C33 Fe2 C29 C28 . . . . -174.2(2) ?
C35 Fe2 C29 C28 . . . . 106.0(2) ?
C31 Fe2 C29 C28 . . . . -81.48(17) ?
C27 Fe2 C29 C28 . . . . -37.58(15) ?
C30 Fe2 C29 C28 . . . . -119.5(2) ?
C34 Fe2 C32 C36 . . . . -81.2(3) ?
C33 Fe2 C32 C36 . . . . -119.5(3) ?
C35 Fe2 C32 C36 . . . . -38.0(2) ?
C31 Fe2 C32 C36 . . . . 149.1(2) ?
C27 Fe2 C32 C36 . . . . 106.0(2) ?
C28 Fe2 C32 C36 . . . . 66.7(3) ?
C30 Fe2 C32 C36 . . . . -176.0(2) ?
C36 Fe2 C32 C33 . . . . 119.5(3) ?
C34 Fe2 C32 C33 . . . . 38.3(2) ?
C35 Fe2 C32 C33 . . . . 81.5(2) ?
C31 Fe2 C32 C33 . . . . -91.4(2) ?
C27 Fe2 C32 C33 . . . . -134.5(2) ?
C28 Fe2 C32 C33 . . . . -173.7(2) ?
C30 Fe2 C32 C33 . . . . -56.5(3) ?
C7 C6 C5 C4 . . . . -1.0(5) ?
C3 C4 C5 C6 . . . . 0.0(5) ?
C28 C29 C30 C31 . . . . 0.4(3) ?
Fe2 C29 C30 C31 . . . . -59.20(19) ?
C28 C29 C30 Fe2 . . . . 59.56(19) ?
C27 C31 C30 C29 . . . . 0.3(3) ?
Fe2 C31 C30 C29 . . . . 59.5(2) ?
C27 C31 C30 Fe2 . . . . -59.16(17) ?
C32 Fe2 C30 C29 . . . . -171.3(3) ?
C34 Fe2 C30 C29 . . . . 107.1(2) ?
C33 Fe2 C30 C29 . . . . 151.32(19) ?
C35 Fe2 C30 C29 . . . . 66.9(3) ?
C31 Fe2 C30 C29 . . . . -119.1(3) ?
C27 Fe2 C30 C29 . . . . -81.71(18) ?
C28 Fe2 C30 C29 . . . . -37.36(16) ?
C32 Fe2 C30 C31 . . . . -52.2(3) ?
C34 Fe2 C30 C31 . . . . -133.8(2) ?
C33 Fe2 C30 C31 . . . . -89.6(2) ?
C35 Fe2 C30 C31 . . . . -174.0(2) ?
C27 Fe2 C30 C31 . . . . 37.41(16) ?
C28 Fe2 C30 C31 . . . . 81.77(17) ?
C29 Fe2 C30 C31 . . . . 119.1(3) ?
C21 Fe1 C24 C23 . . . . 81.8(3) ?
C22 Fe1 C24 C23 . . . . 36.2(3) ?
C25 Fe1 C24 C23 . . . . 120.6(4) ?
C18 Fe1 C24 C23 . . . . -75.2(3) ?
C20 Fe1 C24 C23 . . . . -158.4(2) ?
C19 Fe1 C24 C23 . . . . -116.8(3) ?
C17 Fe1 C24 C23 . . . . -44.4(5) ?
C16 Fe1 C24 C23 . . . . 169.8(3) ?
C21 Fe1 C24 C25 . . . . -38.8(3) ?
C22 Fe1 C24 C25 . . . . -84.4(3) ?
C18 Fe1 C24 C25 . . . . 164.2(3) ?
C23 Fe1 C24 C25 . . . . -120.6(4) ?
C20 Fe1 C24 C25 . . . . 81.0(3) ?
C19 Fe1 C24 C25 . . . . 122.6(3) ?
C17 Fe1 C24 C25 . . . . -165.0(4) ?
C16 Fe1 C24 C25 . . . . 49.3(5) ?
C16 C17 C18 C19 . . . . -1.1(3) ?
Fe1 C17 C18 C19 . . . . -60.3(2) ?
C16 C17 C18 Fe1 . . . . 59.21(19) ?
C21 Fe1 C18 C19 . . . . 172.9(3) ?
C22 Fe1 C18 C19 . . . . -156.3(2) ?
C25 Fe1 C18 C19 . . . . -49.6(5) ?
C23 Fe1 C18 C19 . . . . -115.6(2) ?
C20 Fe1 C18 C19 . . . . 37.27(18) ?
C24 Fe1 C18 C19 . . . . -77.0(2) ?
C17 Fe1 C18 C19 . . . . 118.6(3) ?
C16 Fe1 C18 C19 . . . . 81.24(19) ?
C21 Fe1 C18 C17 . . . . 54.3(4) ?
C22 Fe1 C18 C17 . . . . 85.1(2) ?
C25 Fe1 C18 C17 . . . . -168.2(4) ?
C23 Fe1 C18 C17 . . . . 125.9(2) ?
C20 Fe1 C18 C17 . . . . -81.3(2) ?
C19 Fe1 C18 C17 . . . . -118.6(3) ?
C24 Fe1 C18 C17 . . . . 164.4(2) ?
C16 Fe1 C18 C17 . . . . -37.34(18) ?
C16 C20 C19 C18 . . . . -1.0(3) ?
Fe1 C20 C19 C18 . . . . 58.6(2) ?
C16 C20 C19 Fe1 . . . . -59.64(18) ?
C17 C18 C19 C20 . . . . 1.3(3) ?
Fe1 C18 C19 C20 . . . . -59.0(2) ?
C17 C18 C19 Fe1 . . . . 60.3(2) ?
C21 Fe1 C19 C20 . . . . -51.6(5) ?
C22 Fe1 C19 C20 . . . . 171.4(3) ?
C25 Fe1 C19 C20 . . . . -80.0(2) ?
C18 Fe1 C19 C20 . . . . 119.8(3) ?
C23 Fe1 C19 C20 . . . . -158.24(19) ?
C24 Fe1 C19 C20 . . . . -119.1(2) ?
C17 Fe1 C19 C20 . . . . 81.55(19) ?
C16 Fe1 C19 C20 . . . . 37.83(17) ?
C21 Fe1 C19 C18 . . . . -171.4(4) ?
C22 Fe1 C19 C18 . . . . 51.6(4) ?
C25 Fe1 C19 C18 . . . . 160.29(19) ?
C23 Fe1 C19 C18 . . . . 82.0(2) ?
C20 Fe1 C19 C18 . . . . -119.8(3) ?
C24 Fe1 C19 C18 . . . . 121.18(19) ?
C17 Fe1 C19 C18 . . . . -38.20(17) ?
C16 Fe1 C19 C18 . . . . -81.92(19) ?
C5 C6 C7 C8 . . . . 0.6(5) ?
C3 C8 C7 C6 . . . . 0.8(5) ?
C25 C24 C23 C22 . . . . 0.1(4) ?
Fe1 C24 C23 C22 . . . . -58.9(3) ?
C25 C24 C23 Fe1 . . . . 59.0(3) ?
C21 Fe1 C23 C24 . . . . -81.5(3) ?
C22 Fe1 C23 C24 . . . . -121.6(4) ?
C25 Fe1 C23 C24 . . . . -36.4(2) ?
C18 Fe1 C23 C24 . . . . 121.7(2) ?
C20 Fe1 C23 C24 . . . . 45.9(4) ?
C19 Fe1 C23 C24 . . . . 79.2(3) ?
C17 Fe1 C23 C24 . . . . 162.7(2) ?
C16 Fe1 C23 C24 . . . . -166.3(4) ?
C21 Fe1 C23 C22 . . . . 40.0(3) ?
C25 Fe1 C23 C22 . . . . 85.1(3) ?
C18 Fe1 C23 C22 . . . . -116.7(3) ?
C20 Fe1 C23 C22 . . . . 167.5(3) ?
C19 Fe1 C23 C22 . . . . -159.2(3) ?
C24 Fe1 C23 C22 . . . . 121.6(4) ?
C17 Fe1 C23 C22 . . . . -75.7(3) ?
C16 Fe1 C23 C22 . . . . -44.7(6) ?
C23 C24 C25 C21 . . . . 0.0(4) ?
Fe1 C24 C25 C21 . . . . 59.5(2) ?
C23 C24 C25 Fe1 . . . . -59.5(3) ?
C21 Fe1 C25 C24 . . . . 118.7(3) ?
C22 Fe1 C25 C24 . . . . 78.5(3) ?
C18 Fe1 C25 C24 . . . . -38.2(5) ?
C23 Fe1 C25 C24 . . . . 35.7(2) ?
C20 Fe1 C25 C24 . . . . -117.0(2) ?
C19 Fe1 C25 C24 . . . . -74.6(3) ?
C17 Fe1 C25 C24 . . . . 164.9(4) ?
C16 Fe1 C25 C24 . . . . -159.6(2) ?
C22 Fe1 C25 C21 . . . . -40.2(2) ?
C18 Fe1 C25 C21 . . . . -156.9(4) ?
C23 Fe1 C25 C21 . . . . -83.0(2) ?
C20 Fe1 C25 C21 . . . . 124.3(2) ?
C19 Fe1 C25 C21 . . . . 166.8(2) ?
C24 Fe1 C25 C21 . . . . -118.7(3) ?
C17 Fe1 C25 C21 . . . . 46.3(5) ?
C16 Fe1 C25 C21 . . . . 81.8(3) ?
C32 Fe2 C35 C34 . . . . -81.0(3) ?
C36 Fe2 C35 C34 . . . . -118.5(4) ?
C33 Fe2 C35 C34 . . . . -37.3(2) ?
C27 Fe2 C35 C34 . . . . -170.1(2) ?
C28 Fe2 C35 C34 . . . . 152.2(2) ?
C29 Fe2 C35 C34 . . . . 109.0(2) ?
C30 Fe2 C35 C34 . . . . 69.9(3) ?
C32 Fe2 C35 C36 . . . . 37.6(2) ?
C34 Fe2 C35 C36 . . . . 118.5(4) ?
C33 Fe2 C35 C36 . . . . 81.3(3) ?
C27 Fe2 C35 C36 . . . . -51.6(3) ?
C28 Fe2 C35 C36 . . . . -89.2(3) ?
C29 Fe2 C35 C36 . . . . -132.5(3) ?
C30 Fe2 C35 C36 . . . . -171.6(2) ?
C36 C32 C33 C34 . . . . 0.0(4) ?
Fe2 C32 C33 C34 . . . . -59.8(2) ?
C36 C32 C33 Fe2 . . . . 59.9(2) ?
C36 Fe2 C33 C32 . . . . -37.3(2) ?
C34 Fe2 C33 C32 . . . . -118.0(3) ?
C35 Fe2 C33 C32 . . . . -81.4(2) ?
C31 Fe2 C33 C32 . . . . 106.1(2) ?
C27 Fe2 C33 C32 . . . . 65.3(3) ?
C29 Fe2 C33 C32 . . . . -173.6(2) ?
C30 Fe2 C33 C32 . . . . 150.2(2) ?
C32 Fe2 C33 C34 . . . . 118.0(3) ?
C36 Fe2 C33 C34 . . . . 80.7(2) ?
C35 Fe2 C33 C34 . . . . 36.6(2) ?
C31 Fe2 C33 C34 . . . . -135.9(2) ?
C27 Fe2 C33 C34 . . . . -176.7(2) ?
C29 Fe2 C33 C34 . . . . -55.6(4) ?
C30 Fe2 C33 C34 . . . . -91.8(2) ?
C36 C35 C34 C33 . . . . -0.3(4) ?
Fe2 C35 C34 C33 . . . . 59.2(2) ?
C36 C35 C34 Fe2 . . . . -59.5(2) ?
C32 C33 C34 C35 . . . . 0.2(4) ?
Fe2 C33 C34 C35 . . . . -59.4(2) ?
C32 C33 C34 Fe2 . . . . 59.6(2) ?
C32 Fe2 C34 C35 . . . . 82.0(3) ?
C36 Fe2 C34 C35 . . . . 38.3(2) ?
C33 Fe2 C34 C35 . . . . 120.2(3) ?
C31 Fe2 C34 C35 . . . . -173.9(2) ?
C28 Fe2 C34 C35 . . . . -50.9(4) ?
C29 Fe2 C34 C35 . . . . -88.8(3) ?
C30 Fe2 C34 C35 . . . . -132.6(2) ?
C32 Fe2 C34 C33 . . . . -38.2(2) ?
C36 Fe2 C34 C33 . . . . -81.9(3) ?
C35 Fe2 C34 C33 . . . . -120.2(3) ?
C31 Fe2 C34 C33 . . . . 65.9(3) ?
C28 Fe2 C34 C33 . . . . -171.1(2) ?
C29 Fe2 C34 C33 . . . . 151.0(2) ?
C30 Fe2 C34 C33 . . . . 107.1(2) ?
C24 C25 C21 C22 . . . . -0.1(4) ?
Fe1 C25 C21 C22 . . . . 60.9(2) ?
C24 C25 C21 Fe1 . . . . -61.0(2) ?
C22 Fe1 C21 C25 . . . . 115.8(3) ?
C18 Fe1 C21 C25 . . . . 157.7(3) ?
C23 Fe1 C21 C25 . . . . 78.0(2) ?
C20 Fe1 C21 C25 . . . . -76.3(2) ?
C19 Fe1 C21 C25 . . . . -37.1(5) ?
C24 Fe1 C21 C25 . . . . 36.7(2) ?
C17 Fe1 C21 C25 . . . . -162.8(2) ?
C16 Fe1 C21 C25 . . . . -119.4(2) ?
C25 Fe1 C21 C22 . . . . -115.8(3) ?
C18 Fe1 C21 C22 . . . . 41.9(4) ?
C23 Fe1 C21 C22 . . . . -37.8(2) ?
C20 Fe1 C21 C22 . . . . 167.9(2) ?
C19 Fe1 C21 C22 . . . . -152.9(4) ?
C24 Fe1 C21 C22 . . . . -79.1(2) ?
C17 Fe1 C21 C22 . . . . 81.4(2) ?
C16 Fe1 C21 C22 . . . . 124.8(2) ?
C33 C32 C36 C35 . . . . -0.2(4) ?
Fe2 C32 C36 C35 . . . . 59.8(2) ?
C33 C32 C36 Fe2 . . . . -60.0(2) ?
C34 C35 C36 C32 . . . . 0.3(4) ?
Fe2 C35 C36 C32 . . . . -59.6(2) ?
C34 C35 C36 Fe2 . . . . 59.9(2) ?
C34 Fe2 C36 C32 . . . . 81.4(3) ?
C33 Fe2 C36 C32 . . . . 37.5(2) ?
C35 Fe2 C36 C32 . . . . 118.9(4) ?
C31 Fe2 C36 C32 . . . . -55.7(4) ?
C27 Fe2 C36 C32 . . . . -89.7(2) ?
C28 Fe2 C36 C32 . . . . -133.5(2) ?
C29 Fe2 C36 C32 . . . . -171.7(2) ?
C32 Fe2 C36 C35 . . . . -118.9(4) ?
C34 Fe2 C36 C35 . . . . -37.5(2) ?
C33 Fe2 C36 C35 . . . . -81.5(3) ?
C31 Fe2 C36 C35 . . . . -174.7(2) ?
C27 Fe2 C36 C35 . . . . 151.3(2) ?
C28 Fe2 C36 C35 . . . . 107.6(2) ?
C29 Fe2 C36 C35 . . . . 69.3(3) ?
C24 C23 C22 C21 . . . . -0.2(4) ?
Fe1 C23 C22 C21 . . . . -60.0(2) ?
C24 C23 C22 Fe1 . . . . 59.8(3) ?
C25 C21 C22 C23 . . . . 0.2(4) ?
Fe1 C21 C22 C23 . . . . 61.3(3) ?
C25 C21 C22 Fe1 . . . . -61.1(2) ?
C21 Fe1 C22 C23 . . . . -116.9(3) ?
C25 Fe1 C22 C23 . . . . -77.3(2) ?
C18 Fe1 C22 C23 . . . . 80.2(3) ?
C20 Fe1 C22 C23 . . . . -158.3(5) ?
C19 Fe1 C22 C23 . . . . 44.1(4) ?
C24 Fe1 C22 C23 . . . . -35.0(2) ?
C17 Fe1 C22 C23 . . . . 123.9(2) ?
C16 Fe1 C22 C23 . . . . 165.4(2) ?
C25 Fe1 C22 C21 . . . . 39.7(2) ?
C18 Fe1 C22 C21 . . . . -162.8(2) ?
C23 Fe1 C22 C21 . . . . 116.9(3) ?
C20 Fe1 C22 C21 . . . . -41.3(7) ?
C19 Fe1 C22 C21 . . . . 161.0(3) ?
C24 Fe1 C22 C21 . . . . 81.9(2) ?
C17 Fe1 C22 C21 . . . . -119.1(2) ?
C16 Fe1 C22 C21 . . . . -77.7(3) ?
